data_4128036
loop_
_publ_author_name
'Lv, Xiu-Liang'
'Yuan, Shuai'
'Xie, Lin-Hua'
'Darke, Hannah F.'
'Chen, Ya'
'He, Tao'
'Dong, Chen'
'Wang, Bin'
'Zhang, Yong-Zheng'
'Li, Jian-Rong'
'Zhou, Hong-Cai'

_publ_section_title
;
 Ligand Rigidification for Enhancing the Stability of Metal-Organic
 Frameworks.
;
_journal_issue 26
_journal_name_full 'Journal of the American Chemical Society'
_journal_page_first 10283
_journal_page_last 10293
_journal_paper_doi 10.1021/jacs.9b02947
_journal_volume 141
_journal_year 2019
_chemical_formula_moiety '0.5(C368 H272 O128 Zr24)'
_chemical_formula_sum 'C184 H136 O64 Zr12'
_chemical_formula_weight 4465.56
_space_group_crystal_system orthorhombic
_space_group_IT_number 69
_space_group_name_Hall '-F 2 2'
_space_group_name_H-M_alt 'F m m m'
_symmetry_space_group_name_Hall '-F 2 2'
_symmetry_space_group_name_H-M 'F m m m'
_atom_sites_solution_hydrogens geom
_atom_sites_solution_primary iterative
_audit_creation_date 2018-05-02
_audit_creation_method
;
Olex2 1.2
(compiled 2018.04.26 svn.r3504 for OlexSys, GUI svn.r5492)
;
_cell_angle_alpha 90
_cell_angle_beta 90
_cell_angle_gamma 90
_cell_formula_units_Z 2
_cell_length_a 21.1397(9)
_cell_length_b 32.4825(8)
_cell_length_c 33.8974(9)
_cell_measurement_reflns_used 8682
_cell_measurement_temperature 100.00(10)
_cell_measurement_theta_max 73.3810
_cell_measurement_theta_min 4.1190
_cell_volume 23276.3(13)
_computing_cell_refinement
'CrysAlisPro, Agilent Technologies, Version 1.171.37.35 (release 13-08-2014 CrysAlis171 .NET) (compiled Aug 13 2014,18:06:01)'
_computing_data_collection
'CrysAlisPro, Agilent Technologies, Version 1.171.37.35 (release 13-08-2014 CrysAlis171 .NET) (compiled Aug 13 2014,18:06:01)'
_computing_data_reduction
'CrysAlisPro, Agilent Technologies, Version 1.171.37.35 (release 13-08-2014 CrysAlis171 .NET) (compiled Aug 13 2014,18:06:01)'
_computing_molecular_graphics 'Olex2 (Dolomanov et al., 2009)'
_computing_publication_material 'Olex2 (Dolomanov et al., 2009)'
_computing_structure_refinement 'ShelXL (Sheldrick, 2015)'
_computing_structure_solution
;
Superflip (Palatinus & Chapuis, 2007;Palatinus & van der Lee, 2008;
Palatinus et al., 2012)
;
_diffrn_ambient_environment N~2~
_diffrn_ambient_temperature 100.00(10)
_diffrn_detector 'CCD plate'
_diffrn_detector_area_resol_mean 10.3376
_diffrn_detector_type AtlasS2
_diffrn_measured_fraction_theta_full 0.999
_diffrn_measured_fraction_theta_max 0.999
_diffrn_measurement_details
;
#__ type_ start__ end____ width___ exp.time_
  1 omega  -50.00   32.00   1.0000    7.5000
omega____ theta____ kappa____ phi______ frames
    -      -41.9355   38.0000  120.0000 82

#__ type_ start__ end____ width___ exp.time_
  2 omega  -75.00   34.00   1.0000    7.5000
omega____ theta____ kappa____ phi______ frames
    -      -41.9355   77.0000    0.0000 109

#__ type_ start__ end____ width___ exp.time_
  3 omega   23.00   98.00   1.0000    7.5000
omega____ theta____ kappa____ phi______ frames
    -       41.9355 -125.0000  -90.0000 75

#__ type_ start__ end____ width___ exp.time_
  4 omega   30.00  138.00   1.0000   20.0000
omega____ theta____ kappa____ phi______ frames
    -      105.8759  -77.0000  -90.0000 108

#__ type_ start__ end____ width___ exp.time_
  5 omega   33.00   98.00   1.0000   20.0000
omega____ theta____ kappa____ phi______ frames
    -      105.8759  -45.0000    0.0000 65

#__ type_ start__ end____ width___ exp.time_
  6 omega   30.00   91.00   1.0000   20.0000
omega____ theta____ kappa____ phi______ frames
    -      105.8759  -30.0000  -60.0000 61

#__ type_ start__ end____ width___ exp.time_
  7 omega   30.00   91.00   1.0000   20.0000
omega____ theta____ kappa____ phi______ frames
    -      105.8759  -30.0000 -180.0000 61

#__ type_ start__ end____ width___ exp.time_
  8 omega   30.00   91.00   1.0000   20.0000
omega____ theta____ kappa____ phi______ frames
    -      105.8759  -30.0000  150.0000 61

#__ type_ start__ end____ width___ exp.time_
  9 omega   94.00  178.00   1.0000   20.0000
omega____ theta____ kappa____ phi______ frames
    -      105.8759  125.0000 -120.0000 84

#__ type_ start__ end____ width___ exp.time_
 10 omega -118.00  -53.00   1.0000    7.5000
omega____ theta____ kappa____ phi______ frames
    -      -41.9355  -77.0000  150.0000 65

#__ type_ start__ end____ width___ exp.time_
 11 omega -118.00   -9.00   1.0000    7.5000
omega____ theta____ kappa____ phi______ frames
    -      -41.9355  -77.0000   30.0000 109
;
_diffrn_measurement_device 'four-circle diffractometer'
_diffrn_measurement_device_type 'SuperNova, Dual, Cu at zero, AtlasS2'
_diffrn_measurement_method '\w scans'
_diffrn_orient_matrix_UB_11 -0.0363031000
_diffrn_orient_matrix_UB_12 0.0385482000
_diffrn_orient_matrix_UB_13 -0.0138518000
_diffrn_orient_matrix_UB_21 0.0204448000
_diffrn_orient_matrix_UB_22 0.0228959000
_diffrn_orient_matrix_UB_23 0.0377536000
_diffrn_orient_matrix_UB_31 0.0596717000
_diffrn_orient_matrix_UB_32 0.0155675000
_diffrn_orient_matrix_UB_33 -0.0212424000
_diffrn_radiation_monochromator mirror
_diffrn_radiation_probe x-ray
_diffrn_radiation_type CuK\a
_diffrn_radiation_wavelength 1.54184
_diffrn_reflns_av_R_equivalents 0.0727
_diffrn_reflns_av_unetI/netI 0.0457
_diffrn_reflns_Laue_measured_fraction_full 0.999
_diffrn_reflns_Laue_measured_fraction_max 0.999
_diffrn_reflns_limit_h_max 25
_diffrn_reflns_limit_h_min -18
_diffrn_reflns_limit_k_max 38
_diffrn_reflns_limit_k_min -36
_diffrn_reflns_limit_l_max 38
_diffrn_reflns_limit_l_min -40
_diffrn_reflns_number 28871
_diffrn_reflns_point_group_measured_fraction_full 0.999
_diffrn_reflns_point_group_measured_fraction_max 0.999
_diffrn_reflns_theta_full 66.594
_diffrn_reflns_theta_max 66.594
_diffrn_reflns_theta_min 3.769
_diffrn_source 'sealed X-ray tube'
_diffrn_source_type 'SuperNova (Cu) X-ray Source'
_exptl_absorpt_coefficient_mu 2.403
_exptl_absorpt_correction_T_max 1.00000
_exptl_absorpt_correction_T_min 0.52892
_exptl_absorpt_correction_type multi-scan
_exptl_absorpt_process_details
'CrysAlisPro, Agilent Technologies, Version 1.171.37.35 (release 13-08-2014 CrysAlis171 .NET) (compiled Aug 13 2014,18:06:01) Empirical absorption correction using spherical harmonics, implemented in SCALE3 ABSPACK scaling algorithm.'
_exptl_crystal_density_diffrn 0.637
_exptl_crystal_description block
_exptl_crystal_F_000 4464
_exptl_crystal_size_max 0.22
_exptl_crystal_size_mid 0.2
_exptl_crystal_size_min 0.18
_platon_squeeze_details
;
;
_refine_diff_density_max 2.086
_refine_diff_density_min -1.712
_refine_diff_density_rms 0.117
_refine_ls_extinction_method none
_refine_ls_goodness_of_fit_ref 0.965
_refine_ls_hydrogen_treatment constr
_refine_ls_matrix_type full
_refine_ls_number_parameters 160
_refine_ls_number_reflns 5504
_refine_ls_number_restraints 0
_refine_ls_restrained_S_all 0.965
_refine_ls_R_factor_all 0.0726
_refine_ls_R_factor_gt 0.0654
_refine_ls_shift/su_max 0.001
_refine_ls_shift/su_mean 0.000
_refine_ls_structure_factor_coef Fsqd
_refine_ls_weighting_details 'w=1/[\s^2^(Fo^2^)+(0.1320P)^2^] where P=(Fo^2^+2Fc^2^)/3'
_refine_ls_weighting_scheme calc
_refine_ls_wR_factor_gt 0.1664
_refine_ls_wR_factor_ref 0.1716
_reflns_Friedel_coverage 0.000
_reflns_number_gt 4439
_reflns_number_total 5504
_reflns_threshold_expression 'I > 2\s(I)'
_cod_data_source_file ja9b02947_si_001.cif
_cod_data_source_block BUT-97
_cod_database_code 4128036
_shelx_shelxl_version_number 2016/6
_chemical_oxdiff_formula CHONZr
_shelx_space_group_comment
;
The symmetry employed for this shelxl refinement is uniquely defined
by the following loop, which should always be used as a source of
symmetry information in preference to the above space-group names.
They are only intended as comments.
;
_reflns_odcompleteness_completeness 99.95
_reflns_odcompleteness_iscentric 1
_reflns_odcompleteness_theta 66.49
_olex2_refinement_description
;
1. Fixed Uiso
 At 1.2 times of:
  All C(H) groups
 At 1.5 times of:
  All C(H,H,H) groups
2. Others
 Fixed Sof: H00D(0.5) H00E(0.5) H00G(0.5)
3.a Aromatic/amide H refined with riding coordinates:
 C00F(H00F), C00H(H00H), C00J(H00J), C00K(H00K)
3.b Idealised Me refined as rotating group:
 C00E(H00A,H00B,H00C), C00L(H00D,H00E,H00G)
;
_olex2_submission_special_instructions 'No special instructions were received'

loop_
_space_group_symop_operation_xyz
'x, y, z'
'-x, -y, z'
'-x, y, -z'
'x, -y, -z'
'x, y+1/2, z+1/2'
'-x, -y+1/2, z+1/2'
'-x, y+1/2, -z+1/2'
'x, -y+1/2, -z+1/2'
'x+1/2, y, z+1/2'
'-x+1/2, -y, z+1/2'
'-x+1/2, y, -z+1/2'
'x+1/2, -y, -z+1/2'
'x+1/2, y+1/2, z'
'-x+1/2, -y+1/2, z'
'-x+1/2, y+1/2, -z'
'x+1/2, -y+1/2, -z'
'-x, -y, -z'
'x, y, -z'
'x, -y, z'
'-x, y, z'
'-x, -y+1/2, -z+1/2'
'x, y+1/2, -z+1/2'
'x, -y+1/2, z+1/2'
'-x, y+1/2, z+1/2'
'-x+1/2, -y, -z+1/2'
'x+1/2, y, -z+1/2'
'x+1/2, -y, z+1/2'
'-x+1/2, y, z+1/2'
'-x+1/2, -y+1/2, -z'
'x+1/2, y+1/2, -z'
'x+1/2, -y+1/2, z'
'-x+1/2, y+1/2, z'

loop_
_atom_site_label
_atom_site_type_symbol
_atom_site_fract_x
_atom_site_fract_y
_atom_site_fract_z
_atom_site_U_iso_or_equiv
_atom_site_adp_type
_atom_site_occupancy
_atom_site_site_symmetry_order
_atom_site_calc_flag
_atom_site_refinement_flags_posn
_atom_site_refinement_flags_adp
_atom_site_refinement_flags_occupancy
_atom_site_disorder_assembly
_atom_site_disorder_group
Zr01 Zr 0.500000 0.500000 0.57238(2) 0.03038(19) Uani 1 4 d S T P . .
Zr02 Zr 0.58325(2) 0.55457(2) 0.500000 0.03319(18) Uani 1 2 d S T P . .
O003 O 0.56277(13) 0.54128(6) 0.60556(7) 0.0355(5) Uani 1 1 d . . . . .
O004 O 0.61605(15) 0.57736(7) 0.55980(7) 0.0482(7) Uani 1 1 d . . . . .
O005 O 0.5833(3) 0.500000 0.53540(12) 0.0709(16) Uani 1 2 d S T P . .
O006 O 0.500000 0.55418(16) 0.53503(14) 0.0701(15) Uani 1 2 d S T P . .
O007 O 0.6868(2) 0.55155(15) 0.500000 0.0615(12) Uani 1 2 d S T P . .
O008 O 0.5680(3) 0.62141(11) 0.500000 0.0788(17) Uani 1 2 d S T P . .
C009 C 0.62980(19) 0.59430(10) 0.62710(9) 0.0399(9) Uani 1 1 d . . . . .
C00A C 0.750000 0.72673(12) 0.750000 0.0337(10) Uani 1 2 d S T P . .
C00B C 0.60048(19) 0.56949(10) 0.59475(10) 0.0395(8) Uani 1 1 d . . . . .
C00C C 0.6856(2) 0.63950(10) 0.68789(10) 0.0423(9) Uani 1 1 d . . . . .
C00D C 0.71610(19) 0.70535(9) 0.72134(10) 0.0375(8) Uani 1 1 d . . . . .
C00E C 0.6771(2) 0.72839(10) 0.69087(11) 0.0470(10) Uani 1 1 d . . . . .
H00A H 0.664218 0.754452 0.701518 0.071 Uiso 1 1 calc GR . . . .
H00B H 0.640403 0.712469 0.684205 0.071 Uiso 1 1 calc GR . . . .
H00C H 0.702164 0.732818 0.667619 0.071 Uiso 1 1 calc GR . . . .
C00F C 0.6305(2) 0.61679(11) 0.69436(10) 0.0462(9) Uani 1 1 d . . . . .
H00F H 0.612361 0.616745 0.719356 0.055 Uiso 1 1 calc R . . . .
C00G C 0.71675(19) 0.66244(9) 0.72063(10) 0.0395(9) Uani 1 1 d . . . . .
C00H C 0.6023(2) 0.59442(11) 0.66454(11) 0.0469(9) Uani 1 1 d . . . . .
H00H H 0.565489 0.579596 0.669342 0.056 Uiso 1 1 calc R . . . .
C00I C 0.750000 0.64064(14) 0.750000 0.0503(15) Uani 1 2 d S T P . .
C00J C 0.7103(2) 0.64000(13) 0.65078(11) 0.0575(12) Uani 1 1 d . . . . .
H00J H 0.746493 0.655367 0.645745 0.069 Uiso 1 1 calc R . . . .
C00K C 0.6821(2) 0.61785(13) 0.62015(11) 0.0577(12) Uani 1 1 d . . . . .
H00K H 0.699152 0.619131 0.594873 0.069 Uiso 1 1 calc R . . . .
C00L C 0.750000 0.59398(16) 0.750000 0.074(2) Uani 1 2 d S T P . .
H00D H 0.709727 0.584127 0.759064 0.111 Uiso 0.5 1 calc GR . . A -1
H00E H 0.782723 0.584127 0.767219 0.111 Uiso 0.5 1 calc GR . . A -1
H00G H 0.757549 0.584127 0.723717 0.111 Uiso 0.5 1 calc GR . . A -1

loop_
_atom_site_aniso_label
_atom_site_aniso_U_11
_atom_site_aniso_U_22
_atom_site_aniso_U_33
_atom_site_aniso_U_23
_atom_site_aniso_U_13
_atom_site_aniso_U_12
Zr01 0.0544(4) 0.0166(3) 0.0201(3) 0.000 0.000 0.000
Zr02 0.0574(3) 0.0201(2) 0.0221(2) 0.000 0.000 -0.00372(15)
O003 0.0591(15) 0.0207(10) 0.0267(11) -0.0029(8) -0.0059(11) -0.0019(10)
O004 0.087(2) 0.0344(12) 0.0233(12) -0.0019(10) -0.0035(12) -0.0197(13)
O005 0.148(5) 0.0149(15) 0.050(2) 0.000 0.055(3) 0.000
O006 0.054(3) 0.108(4) 0.048(3) 0.046(2) 0.000 0.000
O007 0.051(2) 0.094(4) 0.039(2) 0.000 0.000 -0.002(2)
O008 0.178(5) 0.0158(16) 0.043(2) 0.000 0.000 0.008(2)
C009 0.071(3) 0.0254(15) 0.0236(16) -0.0007(12) -0.0090(16) -0.0080(15)
C00A 0.051(3) 0.021(2) 0.029(2) 0.000 -0.004(2) 0.000
C00B 0.060(2) 0.0275(16) 0.0308(18) -0.0046(13) -0.0034(16) -0.0085(15)
C00C 0.075(3) 0.0194(15) 0.0327(18) 0.0024(13) -0.0078(18) 0.0002(15)
C00D 0.064(2) 0.0200(15) 0.0282(16) 0.0022(12) -0.0051(16) -0.0026(15)
C00E 0.073(3) 0.0249(16) 0.043(2) 0.0066(14) -0.0137(19) 0.0032(16)
C00F 0.075(3) 0.0352(18) 0.0283(17) -0.0077(14) -0.0002(17) 0.0000(17)
C00G 0.069(3) 0.0193(15) 0.0302(17) 0.0039(12) -0.0105(17) -0.0011(15)
C00H 0.069(3) 0.0360(18) 0.0362(19) -0.0028(15) -0.0014(19) -0.0052(17)
C00I 0.097(5) 0.018(2) 0.036(3) 0.000 -0.016(3) 0.000
C00J 0.090(3) 0.052(2) 0.0304(19) -0.0014(16) -0.007(2) -0.029(2)
C00K 0.093(3) 0.051(2) 0.0296(18) -0.0034(16) 0.001(2) -0.026(2)
C00L 0.148(7) 0.023(3) 0.051(3) 0.000 -0.038(4) 0.000

loop_
_atom_type_symbol
_atom_type_description
_atom_type_scat_dispersion_real
_atom_type_scat_dispersion_imag
_atom_type_scat_source
C C 0.0181 0.0091 'International Tables Vol C Tables 4.2.6.8 and 6.1.1.4'
H H 0.0000 0.0000 'International Tables Vol C Tables 4.2.6.8 and 6.1.1.4'
O O 0.0492 0.0322 'International Tables Vol C Tables 4.2.6.8 and 6.1.1.4'
Zr Zr -0.1862 2.2449 'International Tables Vol C Tables 4.2.6.8 and 6.1.1.4'

loop_
_geom_angle_atom_site_label_1
_geom_angle_atom_site_label_2
_geom_angle_atom_site_label_3
_geom_angle
_geom_angle_site_symmetry_1
_geom_angle_site_symmetry_3
Zr02 Zr01 Zr02 60.828(13) 19_565 .
Zr02 Zr01 Zr02 60.352(15) 17_666 19_565
Zr02 Zr01 Zr02 91.025(15) 3_656 19_565
Zr02 Zr01 Zr02 91.025(15) 17_666 .
Zr02 Zr01 Zr02 60.827(13) 17_666 3_656
Zr02 Zr01 Zr02 60.352(15) 3_656 .
O003 Zr01 Zr02 166.32(6) . 17_666
O003 Zr01 Zr02 75.29(6) 2_665 17_666
O003 Zr01 Zr02 75.29(6) 20_655 3_656
O003 Zr01 Zr02 110.70(6) 19_565 17_666
O003 Zr01 Zr02 110.70(6) 2_665 19_565
O003 Zr01 Zr02 166.32(6) 20_655 19_565
O003 Zr01 Zr02 110.70(6) 20_655 .
O003 Zr01 Zr02 75.29(6) 19_565 19_565
O003 Zr01 Zr02 111.36(7) 19_565 .
O003 Zr01 Zr02 166.32(6) 19_565 3_656
O003 Zr01 Zr02 111.36(7) . 19_565
O003 Zr01 Zr02 110.70(6) . 3_656
O003 Zr01 Zr02 75.29(6) . .
O003 Zr01 Zr02 111.36(7) 20_655 17_666
O003 Zr01 Zr02 166.32(6) 2_665 .
O003 Zr01 Zr02 111.36(7) 2_665 3_656
O003 Zr01 O003 75.25(12) . 19_565
O003 Zr01 O003 75.25(12) 2_665 20_655
O003 Zr01 O003 74.34(13) 2_665 19_565
O003 Zr01 O003 118.39(12) 20_655 19_565
O003 Zr01 O003 118.39(12) . 2_665
O003 Zr01 O003 74.34(13) . 20_655
O005 Zr01 Zr02 90.18(13) . 3_656
O005 Zr01 Zr02 90.18(13) 2_665 .
O005 Zr01 Zr02 35.32(7) 2_665 17_666
O005 Zr01 Zr02 35.32(7) . 19_565
O005 Zr01 Zr02 90.18(13) . 17_666
O005 Zr01 Zr02 35.33(7) . .
O005 Zr01 Zr02 90.18(13) 2_665 19_565
O005 Zr01 Zr02 35.32(7) 2_665 3_656
O005 Zr01 O003 78.75(13) 2_665 2_665
O005 Zr01 O003 142.11(6) . 2_665
O005 Zr01 O003 142.11(6) 2_665 .
O005 Zr01 O003 78.74(13) . .
O005 Zr01 O003 142.11(6) 2_665 19_565
O005 Zr01 O003 78.75(13) . 19_565
O005 Zr01 O003 142.11(6) . 20_655
O005 Zr01 O003 78.75(13) 2_665 20_655
O005 Zr01 O005 109.1(3) 2_665 .
O005 Zr01 O006 70.21(10) . .
O005 Zr01 O006 70.20(10) . 2_665
O005 Zr01 O006 70.21(10) 2_665 .
O005 Zr01 O006 70.21(10) 2_665 2_665
O006 Zr01 Zr02 34.90(7) . 3_656
O006 Zr01 Zr02 34.90(7) 2_665 17_666
O006 Zr01 Zr02 90.10(13) . 17_666
O006 Zr01 Zr02 34.90(7) . .
O006 Zr01 Zr02 90.10(13) 2_665 .
O006 Zr01 Zr02 90.10(13) . 19_565
O006 Zr01 Zr02 34.90(7) 2_665 19_565
O006 Zr01 Zr02 90.10(13) 2_665 3_656
O006 Zr01 O003 142.62(7) . 2_665
O006 Zr01 O003 78.66(14) 2_665 2_665
O006 Zr01 O003 142.62(7) 2_665 20_655
O006 Zr01 O003 142.62(7) 2_665 .
O006 Zr01 O003 78.67(14) . .
O006 Zr01 O003 78.66(13) 2_665 19_565
O006 Zr01 O003 142.62(7) . 19_565
O006 Zr01 O003 78.66(13) . 20_655
O006 Zr01 O006 108.5(3) . 2_665
Zr01 Zr02 Zr01 88.975(15) 17_666 .
Zr01 Zr02 Zr02 59.824(8) 17_666 3_656
Zr01 Zr02 Zr02 59.586(6) 17_666 19_565
Zr01 Zr02 Zr02 59.586(6) . 19_565
Zr01 Zr02 Zr02 59.824(8) . 3_656
Zr02 Zr02 Zr02 90.0 3_656 19_565
O004 Zr02 Zr01 72.09(7) 18_556 17_666
O004 Zr02 Zr01 161.05(7) . 17_666
O004 Zr02 Zr01 72.09(7) . .
O004 Zr02 Zr01 161.05(7) 18_556 .
O004 Zr02 Zr02 107.82(8) . 3_656
O004 Zr02 Zr02 109.07(6) . 19_565
O004 Zr02 Zr02 107.82(8) 18_556 3_656
O004 Zr02 Zr02 109.07(6) 18_556 19_565
O004 Zr02 O004 126.82(13) 18_556 .
O005 Zr02 Zr01 88.50(13) 18_556 .
O005 Zr02 Zr01 88.50(13) . 17_666
O005 Zr02 Zr01 35.72(12) . .
O005 Zr02 Zr01 35.72(12) 18_556 17_666
O005 Zr02 Zr02 34.10(9) . 19_565
O005 Zr02 Zr02 90.02(15) 18_556 3_656
O005 Zr02 Zr02 90.02(15) . 3_656
O005 Zr02 Zr02 34.10(9) 18_556 19_565
O005 Zr02 O004 76.65(13) . .
O005 Zr02 O004 140.51(11) . 18_556
O005 Zr02 O004 140.51(11) 18_556 .
O005 Zr02 O004 76.65(13) 18_556 18_556
O005 Zr02 O005 68.20(19) . 18_556
O005 Zr02 O007 87.85(19) . .
O005 Zr02 O007 87.85(19) 18_556 .
O005 Zr02 O008 145.00(9) 18_556 .
O005 Zr02 O008 145.00(9) . .
O006 Zr02 Zr01 88.41(14) . 17_666
O006 Zr02 Zr01 35.75(11) 18_556 17_666
O006 Zr02 Zr01 35.74(11) . .
O006 Zr02 Zr01 88.41(14) 18_556 .
O006 Zr02 Zr02 34.01(10) 18_556 3_656
O006 Zr02 Zr02 34.01(10) . 3_656
O006 Zr02 Zr02 89.66(14) . 19_565
O006 Zr02 Zr02 89.66(14) 18_556 19_565
O006 Zr02 O004 75.84(15) 18_556 18_556
O006 Zr02 O004 139.09(12) . 18_556
O006 Zr02 O004 139.09(12) 18_556 .
O006 Zr02 O004 75.84(15) . .
O006 Zr02 O005 71.45(17) 18_556 18_556
O006 Zr02 O005 71.45(17) . .
O006 Zr02 O005 108.0(2) 18_556 .
O006 Zr02 O005 108.0(2) . 18_556
O006 Zr02 O006 68.0(2) 18_556 .
O006 Zr02 O007 145.88(10) 18_556 .
O006 Zr02 O007 145.87(10) . .
O006 Zr02 O008 83.3(2) 18_556 .
O006 Zr02 O008 83.3(2) . .
O007 Zr02 Zr01 118.65(8) . .
O007 Zr02 Zr01 118.65(8) . 17_666
O007 Zr02 Zr02 177.43(13) . 3_656
O007 Zr02 Zr02 87.43(13) . 19_565
O007 Zr02 O004 73.08(10) . .
O007 Zr02 O004 73.08(10) . 18_556
O007 Zr02 O008 101.0(2) . .
O008 Zr02 Zr01 115.27(11) . 17_666
O008 Zr02 Zr01 115.27(11) . .
O008 Zr02 Zr02 81.55(17) . 3_656
O008 Zr02 Zr02 171.55(17) . 19_565
O008 Zr02 O004 73.85(10) . 18_556
O008 Zr02 O004 73.85(10) . .
C00B O003 Zr01 132.3(2) . .
C00B O004 Zr02 134.2(2) . .
Zr02 O005 Zr01 108.95(17) . .
Zr02 O005 Zr01 108.96(17) 19_565 .
Zr02 O005 Zr02 111.80(19) 19_565 .
Zr02 O006 Zr01 109.36(16) 3_656 .
Zr02 O006 Zr01 109.36(16) . .
Zr02 O006 Zr02 112.0(2) . 3_656
C00H C009 C00B 119.7(3) . .
C00K C009 C00B 120.7(3) . .
C00K C009 C00H 119.5(3) . .
C00D C00A C00A 119.9(2) . 14_665
C00D C00A C00A 119.9(2) 11_656 14_665
C00D C00A C00D 120.2(4) 11_656 .
O003 C00B C009 116.0(3) . .
O004 C00B O003 125.7(3) . .
O004 C00B C009 118.3(3) . .
C00F C00C C00G 121.0(3) . .
C00J C00C C00F 118.1(3) . .
C00J C00C C00G 120.9(4) . .
C00A C00D C00E 120.5(3) . .
C00A C00D C00G 120.4(3) . .
C00G C00D C00E 119.1(3) . .
C00D C00E H00A 109.5 . .
C00D C00E H00B 109.5 . .
C00D C00E H00C 109.5 . .
H00A C00E H00B 109.5 . .
H00A C00E H00C 109.5 . .
H00B C00E H00C 109.5 . .
C00C C00F H00F 119.2 . .
C00H C00F C00C 121.5(4) . .
C00H C00F H00F 119.2 . .
C00D C00G C00C 120.5(3) . .
C00D C00G C00I 119.7(3) . .
C00I C00G C00C 119.7(3) . .
C009 C00H H00H 120.4 . .
C00F C00H C009 119.2(4) . .
C00F C00H H00H 120.4 . .
C00G C00I C00G 119.7(4) . 11_656
C00G C00I C00L 120.2(2) 11_656 .
C00G C00I C00L 120.2(2) . .
C00C C00J H00J 119.4 . .
C00C C00J C00K 121.2(4) . .
C00K C00J H00J 119.4 . .
C009 C00K C00J 120.3(4) . .
C009 C00K H00K 119.8 . .
C00J C00K H00K 119.8 . .
C00I C00L H00D 109.5 . .
C00I C00L H00E 109.5 . .
C00I C00L H00G 109.5 . .
H00D C00L H00E 109.5 . .
H00D C00L H00G 109.5 . .
H00E C00L H00G 109.5 . .

loop_
_geom_bond_atom_site_label_1
_geom_bond_atom_site_label_2
_geom_bond_distance
_geom_bond_site_symmetry_2
Zr01 Zr02 3.5010(4) 17_666
Zr01 Zr02 3.5010(4) .
Zr01 Zr02 3.5010(4) 19_565
Zr01 Zr02 3.5010(4) 3_656
Zr01 O003 2.196(2) .
Zr01 O003 2.196(2) 20_655
Zr01 O003 2.196(2) 2_665
Zr01 O003 2.196(2) 19_565
Zr01 O005 2.161(4) 2_665
Zr01 O005 2.161(4) .
Zr01 O006 2.168(4) 2_665
Zr01 O006 2.168(4) .
Zr02 Zr02 3.5448(7) 19_565
Zr02 Zr02 3.5196(9) 3_656
Zr02 O004 2.267(2) .
Zr02 O004 2.267(2) 18_556
Zr02 O005 2.140(2) .
Zr02 O005 2.140(2) 18_556
Zr02 O006 2.123(3) .
Zr02 O006 2.123(3) 18_556
Zr02 O007 2.190(5) .
Zr02 O008 2.195(4) .
O003 C00B 1.269(4) .
O004 C00B 1.256(4) .
C009 C00B 1.495(5) .
C009 C00H 1.396(5) .
C009 C00K 1.366(6) .
C00A C00A 1.512(8) 14_665
C00A C00D 1.393(4) 11_656
C00A C00D 1.393(4) .
C00C C00F 1.396(6) .
C00C C00G 1.490(5) .
C00C C00J 1.362(6) .
C00D C00E 1.518(5) .
C00D C00G 1.394(4) .
C00E H00A 0.9600 .
C00E H00B 0.9600 .
C00E H00C 0.9600 .
C00F H00F 0.9300 .
C00F C00H 1.380(5) .
C00G C00I 1.409(4) .
C00H H00H 0.9300 .
C00I C00L 1.516(7) .
C00J H00J 0.9300 .
C00J C00K 1.396(5) .
C00K H00K 0.9300 .
C00L H00D 0.9600 .
C00L H00E 0.9600 .
C00L H00G 0.9600 .

loop_
_platon_squeeze_void_nr
_platon_squeeze_void_average_x
_platon_squeeze_void_average_y
_platon_squeeze_void_average_z
_platon_squeeze_void_volume
_platon_squeeze_void_count_electrons
_platon_squeeze_void_content
1 0.296 -0.012 -0.004 16470 3927 ' '
